data_4336274
loop_
_publ_author_name
'Jonathan W. Dube'
'Charles L. B. Macdonald'
'Bobby D. Ellis'
'Paul J. Ragogna'

_publ_contact_author_address
;1151 Richmond Street
London
Ontario
Canada
N6A 5B7
;
_publ_contact_author_email pragogna@uwo.ca
_publ_contact_author_fax 1-519-661-3022
_publ_contact_author_name 'Prof. Paul J. Ragogna'
_publ_contact_author_phone '519-661-2111 ex 87048'
_publ_section_title
;
 Synthesis of Zwitterionic Triphosphenium Transition Metal Complexes: A
 Boron Atom Makes The Difference
;
_journal_name_full 'Inorganic Chemistry'
_journal_page_first 11438
_journal_page_last 11449
_journal_paper_doi 10.1021/ic401766j
_journal_volume 52
_journal_year 2013
_chemical_formula_moiety 'C42 H34 B Fe O4 P3, C4 H10 O'
_chemical_formula_sum 'C46 H44 B Fe O5 P3'
_chemical_formula_weight 836.37
_chemical_name_systematic
; 
 ? 
;
_space_group_IT_number 60
_symmetry_cell_setting orthorhombic
_symmetry_space_group_name_Hall '-P 2n 2ab'
_symmetry_space_group_name_H-M 'P b c n'
_atom_sites_solution_hydrogens geom
_atom_sites_solution_primary direct
_atom_sites_solution_secondary difmap
_audit_creation_method SHELXL-97
_cell_angle_alpha 90.00
_cell_angle_beta 90.00
_cell_angle_gamma 90.00
_cell_formula_units_Z 8
_cell_length_a 41.905(10)
_cell_length_b 9.3403(16)
_cell_length_c 21.160(4)
_cell_measurement_reflns_used 9447
_cell_measurement_temperature 110(2)
_cell_measurement_theta_max 25.26
_cell_measurement_theta_min 2.79
_cell_volume 8282(3)
_computing_cell_refinement SAINT
_computing_data_collection 'Bruker APEX II'
_computing_data_reduction SAINT
_computing_molecular_graphics XP
_computing_publication_material cif_to_tables
_computing_structure_refinement 'SHELXL-97 (Sheldrick, 1997)'
_computing_structure_solution 'SHELXS-97 (Sheldrick, 1990)'
_diffrn_ambient_temperature 110(2)
_diffrn_measured_fraction_theta_full 0.996
_diffrn_measured_fraction_theta_max 0.996
_diffrn_measurement_device_type 'Bruker APEX-II CCD'
_diffrn_measurement_method '\f and \w scans'
_diffrn_radiation_monochromator graphite
_diffrn_radiation_source 'fine-focus sealed tube'
_diffrn_radiation_type MoK\a
_diffrn_radiation_wavelength 0.71073
_diffrn_reflns_av_R_equivalents 0.1147
_diffrn_reflns_av_sigmaI/netI 0.0624
_diffrn_reflns_limit_h_max 52
_diffrn_reflns_limit_h_min -55
_diffrn_reflns_limit_k_max 12
_diffrn_reflns_limit_k_min -11
_diffrn_reflns_limit_l_max 27
_diffrn_reflns_limit_l_min -27
_diffrn_reflns_number 124931
_diffrn_reflns_theta_full 27.91
_diffrn_reflns_theta_max 27.91
_diffrn_reflns_theta_min 2.74
_diffrn_standards_number 0
_exptl_absorpt_coefficient_mu 0.526
_exptl_absorpt_correction_T_max 0.9611
_exptl_absorpt_correction_T_min 0.9469
_exptl_absorpt_correction_type multi-scan
_exptl_absorpt_process_details SADABS
_exptl_crystal_colour orange
_exptl_crystal_density_diffrn 1.338
_exptl_crystal_description plate
_exptl_crystal_F_000 3472
_exptl_crystal_size_max 0.11
_exptl_crystal_size_mid 0.09
_exptl_crystal_size_min 0.08
_refine_diff_density_max 0.462
_refine_diff_density_min -0.743
_refine_diff_density_rms 0.079
_refine_ls_extinction_method none
_refine_ls_goodness_of_fit_ref 1.009
_refine_ls_hydrogen_treatment constr
_refine_ls_matrix_type full
_refine_ls_number_parameters 507
_refine_ls_number_reflns 9869
_refine_ls_number_restraints 0
_refine_ls_restrained_S_all 1.009
_refine_ls_R_factor_all 0.0882
_refine_ls_R_factor_gt 0.0459
_refine_ls_shift/su_max 0.001
_refine_ls_shift/su_mean 0.000
_refine_ls_structure_factor_coef Fsqd
_refine_ls_weighting_details 'calc w=1/[\s^2^(Fo^2^)+(0.0459P)^2^+8.2600P] where P=(Fo^2^+2Fc^2^)/3'
_refine_ls_weighting_scheme calc
_refine_ls_wR_factor_gt 0.0975
_refine_ls_wR_factor_ref 0.1141
_reflns_number_gt 6699
_reflns_number_total 9869
_reflns_threshold_expression >2sigma(I)
_cod_data_source_file ic401766j_si_002_5.cif
_cod_data_source_block 2Fe
_cod_database_code 4336274

loop_
_symmetry_equiv_pos_as_xyz
'x, y, z'
'x+1/2, -y+1/2, -z'
'-x, y, -z+1/2'
'-x+1/2, -y+1/2, z+1/2'
'-x, -y, -z'
'-x-1/2, y-1/2, z'
'x, -y, z-1/2'
'x-1/2, y-1/2, -z-1/2'

loop_
_atom_site_label
_atom_site_type_symbol
_atom_site_fract_x
_atom_site_fract_y
_atom_site_fract_z
_atom_site_U_iso_or_equiv
_atom_site_adp_type
_atom_site_occupancy
_atom_site_symmetry_multiplicity
_atom_site_calc_flag
_atom_site_refinement_flags
Fe1 Fe 0.156077(9) 0.98061(4) 0.455878(17) 0.01859(10) Uani 1 1 d .
P1 P 0.129014(14) 0.98987(7) 0.36141(3) 0.01349(14) Uani 1 1 d .
P2 P 0.081172(15) 0.89973(7) 0.37034(3) 0.01215(13) Uani 1 1 d .
P3 P 0.146330(14) 0.84859(7) 0.28678(3) 0.01249(13) Uani 1 1 d .
O1 O 0.14929(5) 0.6677(2) 0.47013(9) 0.0302(5) Uani 1 1 d .
O2 O 0.12232(6) 1.2514(3) 0.47905(11) 0.0456(6) Uani 1 1 d .
O3 O 0.22099(5) 1.0432(3) 0.41185(11) 0.0435(6) Uani 1 1 d .
O4 O 0.16624(7) 0.9719(3) 0.59244(11) 0.0603(8) Uani 1 1 d .
C1 C 0.15122(6) 0.7892(3) 0.46207(12) 0.0232(6) Uani 1 1 d .
C2 C 0.13519(7) 1.1448(3) 0.46912(13) 0.0285(7) Uani 1 1 d .
C3 C 0.19517(7) 1.0172(3) 0.42660(13) 0.0265(6) Uani 1 1 d .
C4 C 0.16298(8) 0.9764(3) 0.53822(14) 0.0355(7) Uani 1 1 d .
B1 B 0.08031(6) 0.8771(3) 0.23116(12) 0.0130(5) Uani 1 1 d .
C5 C 0.06641(6) 0.8171(3) 0.29981(11) 0.0142(5) Uani 1 1 d .
H5A H 0.0711 0.7133 0.3024 0.017 Uiso 1 1 calc R
H5B H 0.0429 0.8276 0.2994 0.017 Uiso 1 1 calc R
C6 C 0.11797(6) 0.8201(3) 0.22342(11) 0.0154(5) Uani 1 1 d .
H6A H 0.1269 0.8657 0.1850 0.018 Uiso 1 1 calc R
H6B H 0.1172 0.7159 0.2152 0.018 Uiso 1 1 calc R
C11 C 0.07739(6) 0.7826(3) 0.43780(11) 0.0145(5) Uani 1 1 d .
C12 C 0.07744(6) 0.8420(3) 0.49877(11) 0.0154(5) Uani 1 1 d .
H12A H 0.0780 0.9430 0.5039 0.018 Uiso 1 1 calc R
C13 C 0.07666(6) 0.7545(3) 0.55117(11) 0.0183(5) Uani 1 1 d .
H13A H 0.0767 0.7954 0.5923 0.022 Uiso 1 1 calc R
C14 C 0.07577(6) 0.6071(3) 0.54415(12) 0.0204(6) Uani 1 1 d .
H14A H 0.0753 0.5471 0.5804 0.024 Uiso 1 1 calc R
C15 C 0.07552(6) 0.5474(3) 0.48445(12) 0.0219(6) Uani 1 1 d .
H15A H 0.0747 0.4464 0.4797 0.026 Uiso 1 1 calc R
C16 C 0.07653(6) 0.6343(3) 0.43141(12) 0.0188(6) Uani 1 1 d .
H16A H 0.0766 0.5925 0.3905 0.023 Uiso 1 1 calc R
C21 C 0.05487(6) 1.0483(3) 0.38773(11) 0.0137(5) Uani 1 1 d .
C22 C 0.02457(6) 1.0139(3) 0.41149(11) 0.0177(5) Uani 1 1 d .
H22A H 0.0195 0.9174 0.4215 0.021 Uiso 1 1 calc R
C23 C 0.00214(6) 1.1204(3) 0.42038(12) 0.0212(6) Uani 1 1 d .
H23A H -0.0184 1.0972 0.4365 0.025 Uiso 1 1 calc R
C24 C 0.00960(6) 1.2616(3) 0.40581(11) 0.0196(6) Uani 1 1 d .
H24A H -0.0058 1.3349 0.4122 0.023 Uiso 1 1 calc R
C25 C 0.03923(6) 1.2955(3) 0.38212(11) 0.0184(5) Uani 1 1 d .
H25A H 0.0442 1.3921 0.3721 0.022 Uiso 1 1 calc R
C26 C 0.06200(6) 1.1891(3) 0.37276(11) 0.0158(5) Uani 1 1 d .
H26A H 0.0824 1.2130 0.3561 0.019 Uiso 1 1 calc R
C31 C 0.18119(6) 0.9395(3) 0.25618(11) 0.0158(5) Uani 1 1 d .
C32 C 0.20091(6) 0.8657(3) 0.21403(12) 0.0203(6) Uani 1 1 d .
H32A H 0.1961 0.7695 0.2030 0.024 Uiso 1 1 calc R
C33 C 0.22737(6) 0.9320(3) 0.18830(13) 0.0251(6) Uani 1 1 d .
H33A H 0.2408 0.8809 0.1600 0.030 Uiso 1 1 calc R
C34 C 0.23436(7) 1.0723(3) 0.20356(13) 0.0261(6) Uani 1 1 d .
H34A H 0.2526 1.1174 0.1859 0.031 Uiso 1 1 calc R
C35 C 0.21481(7) 1.1473(3) 0.24449(14) 0.0290(7) Uani 1 1 d .
H35A H 0.2196 1.2438 0.2549 0.035 Uiso 1 1 calc R
C36 C 0.18816(6) 1.0817(3) 0.27036(12) 0.0218(6) Uani 1 1 d .
H36A H 0.1746 1.1341 0.2979 0.026 Uiso 1 1 calc R
C41 C 0.16067(6) 0.6770(3) 0.31505(11) 0.0151(5) Uani 1 1 d .
C42 C 0.19149(6) 0.6645(3) 0.34008(13) 0.0219(6) Uani 1 1 d .
H42A H 0.2054 0.7448 0.3402 0.026 Uiso 1 1 calc R
C43 C 0.20161(7) 0.5347(3) 0.36467(14) 0.0271(6) Uani 1 1 d .
H43A H 0.2226 0.5260 0.3811 0.032 Uiso 1 1 calc R
C44 C 0.18128(7) 0.4174(3) 0.36545(13) 0.0267(6) Uani 1 1 d .
H44A H 0.1882 0.3293 0.3831 0.032 Uiso 1 1 calc R
C45 C 0.15091(6) 0.4290(3) 0.34042(13) 0.0234(6) Uani 1 1 d .
H45A H 0.1370 0.3486 0.3405 0.028 Uiso 1 1 calc R
C46 C 0.14078(6) 0.5578(3) 0.31532(12) 0.0184(5) Uani 1 1 d .
H46A H 0.1199 0.5651 0.2980 0.022 Uiso 1 1 calc R
C51 C 0.05945(6) 0.8023(3) 0.17482(11) 0.0137(5) Uani 1 1 d .
C52 C 0.03341(6) 0.7109(3) 0.18481(12) 0.0173(5) Uani 1 1 d .
H52A H 0.0278 0.6867 0.2270 0.021 Uiso 1 1 calc R
C53 C 0.01535(6) 0.6539(3) 0.13574(12) 0.0196(5) Uani 1 1 d .
H53A H -0.0022 0.5930 0.1448 0.024 Uiso 1 1 calc R
C54 C 0.02296(6) 0.6860(3) 0.07383(12) 0.0193(6) Uani 1 1 d .
H54A H 0.0107 0.6474 0.0401 0.023 Uiso 1 1 calc R
C55 C 0.04875(6) 0.7754(3) 0.06139(12) 0.0190(5) Uani 1 1 d .
H55A H 0.0543 0.7980 0.0190 0.023 Uiso 1 1 calc R
C56 C 0.06642(6) 0.8315(3) 0.11106(11) 0.0170(5) Uani 1 1 d .
H56A H 0.0840 0.8922 0.1016 0.020 Uiso 1 1 calc R
C61 C 0.07768(6) 1.0509(3) 0.22409(11) 0.0140(5) Uani 1 1 d .
C62 C 0.10375(6) 1.1426(3) 0.21776(11) 0.0185(5) Uani 1 1 d .
H62A H 0.1246 1.1023 0.2164 0.022 Uiso 1 1 calc R
C63 C 0.10061(7) 1.2909(3) 0.21339(12) 0.0252(6) Uani 1 1 d .
H63A H 0.1191 1.3493 0.2097 0.030 Uiso 1 1 calc R
C64 C 0.07089(7) 1.3528(3) 0.21442(12) 0.0280(7) Uani 1 1 d .
H64A H 0.0686 1.4539 0.2124 0.034 Uiso 1 1 calc R
C65 C 0.04425(7) 1.2654(3) 0.21848(12) 0.0265(6) Uani 1 1 d .
H65A H 0.0235 1.3066 0.2181 0.032 Uiso 1 1 calc R
C66 C 0.04768(6) 1.1175(3) 0.22307(11) 0.0193(6) Uani 1 1 d .
H66A H 0.0291 1.0597 0.2256 0.023 Uiso 1 1 calc R
O1S O 0.28627(5) 1.1183(3) 0.08277(11) 0.0445(6) Uani 1 1 d .
C1S C 0.23951(10) 1.2192(6) 0.03659(19) 0.0720(14) Uani 1 1 d .
H37 H 0.2283 1.1272 0.0364 0.108 Uiso 1 1 calc R
H40 H 0.2326 1.2765 0.0003 0.108 Uiso 1 1 calc R
H41 H 0.2346 1.2706 0.0758 0.108 Uiso 1 1 calc R
C2S C 0.27372(11) 1.1942(5) 0.0326(2) 0.0743(14) Uani 1 1 d .
H2S1 H 0.2783 1.1413 -0.0069 0.089 Uiso 1 1 calc R
H2S2 H 0.2847 1.2878 0.0300 0.089 Uiso 1 1 calc R
C3S C 0.31917(11) 1.0881(5) 0.0784(2) 0.0784(15) Uani 1 1 d .
H3S1 H 0.3313 1.1788 0.0815 0.094 Uiso 1 1 calc R
H3S2 H 0.3237 1.0452 0.0366 0.094 Uiso 1 1 calc R
C4S C 0.32995(12) 0.9914(6) 0.1273(2) 0.0899(17) Uani 1 1 d .
H4S1 H 0.3245 1.0310 0.1689 0.135 Uiso 1 1 calc R
H4S2 H 0.3531 0.9794 0.1242 0.135 Uiso 1 1 calc R
H4S3 H 0.3195 0.8983 0.1221 0.135 Uiso 1 1 calc R

loop_
_atom_site_aniso_label
_atom_site_aniso_U_11
_atom_site_aniso_U_22
_atom_site_aniso_U_33
_atom_site_aniso_U_23
_atom_site_aniso_U_13
_atom_site_aniso_U_12
Fe1 0.01675(19) 0.0231(2) 0.01589(18) -0.00135(16) -0.00243(14) -0.00067(15)
P1 0.0132(3) 0.0145(3) 0.0128(3) -0.0012(3) 0.0002(2) 0.0002(2)
P2 0.0137(3) 0.0124(3) 0.0105(3) -0.0002(3) 0.0004(2) 0.0005(2)
P3 0.0115(3) 0.0129(3) 0.0131(3) 0.0003(3) 0.0002(2) 0.0007(2)
O1 0.0303(11) 0.0267(12) 0.0336(11) 0.0048(9) -0.0020(9) 0.0031(9)
O2 0.0468(14) 0.0417(14) 0.0483(14) -0.0210(12) -0.0120(11) 0.0184(12)
O3 0.0190(11) 0.0646(16) 0.0471(14) 0.0013(13) 0.0042(10) -0.0040(11)
O4 0.092(2) 0.0671(19) 0.0218(12) -0.0027(12) -0.0172(13) -0.0022(16)
C1 0.0179(14) 0.0327(17) 0.0191(13) 0.0018(13) -0.0051(10) 0.0021(12)
C2 0.0239(15) 0.0384(18) 0.0232(14) -0.0089(14) -0.0071(11) -0.0017(13)
C3 0.0243(16) 0.0331(17) 0.0223(14) -0.0014(13) -0.0022(11) 0.0007(13)
C4 0.0435(19) 0.0350(18) 0.0278(16) -0.0021(14) -0.0079(14) -0.0004(14)
B1 0.0147(13) 0.0141(14) 0.0103(12) -0.0002(11) 0.0019(10) 0.0006(11)
C5 0.0152(12) 0.0140(12) 0.0133(11) -0.0010(10) -0.0012(9) 0.0001(10)
C6 0.0181(13) 0.0135(12) 0.0146(12) 0.0003(10) -0.0010(10) 0.0015(10)
C11 0.0135(12) 0.0160(13) 0.0141(12) 0.0022(10) 0.0000(9) -0.0005(10)
C12 0.0151(12) 0.0160(13) 0.0152(12) 0.0002(10) -0.0007(9) 0.0013(10)
C13 0.0171(13) 0.0255(14) 0.0124(12) -0.0025(11) 0.0010(10) 0.0012(11)
C14 0.0234(14) 0.0228(14) 0.0149(12) 0.0072(11) 0.0005(10) 0.0010(11)
C15 0.0281(15) 0.0157(13) 0.0217(13) 0.0027(11) 0.0010(11) -0.0001(11)
C16 0.0229(14) 0.0195(14) 0.0140(12) -0.0019(11) 0.0010(10) -0.0012(11)
C21 0.0144(12) 0.0160(12) 0.0106(11) -0.0008(10) -0.0013(9) -0.0001(10)
C22 0.0175(13) 0.0190(13) 0.0167(12) 0.0031(11) -0.0005(10) 0.0002(10)
C23 0.0145(13) 0.0281(15) 0.0211(13) 0.0018(12) -0.0001(10) 0.0032(11)
C24 0.0188(13) 0.0223(14) 0.0176(13) -0.0015(11) -0.0048(10) 0.0083(11)
C25 0.0241(14) 0.0142(13) 0.0169(12) -0.0010(11) -0.0032(10) 0.0014(11)
C26 0.0158(12) 0.0179(13) 0.0136(11) -0.0011(10) -0.0003(9) -0.0009(10)
C31 0.0147(12) 0.0176(13) 0.0152(12) 0.0025(10) 0.0001(9) 0.0012(10)
C32 0.0195(13) 0.0182(14) 0.0232(13) -0.0010(11) 0.0024(10) 0.0003(11)
C33 0.0208(14) 0.0297(16) 0.0248(14) 0.0023(13) 0.0083(11) 0.0029(12)
C34 0.0207(14) 0.0284(16) 0.0292(15) 0.0043(13) 0.0060(12) -0.0060(12)
C35 0.0325(16) 0.0198(15) 0.0348(16) -0.0023(13) 0.0071(13) -0.0079(12)
C36 0.0223(14) 0.0190(14) 0.0241(14) -0.0012(12) 0.0054(11) -0.0027(11)
C41 0.0151(12) 0.0166(13) 0.0136(11) -0.0024(10) -0.0008(9) 0.0008(10)
C42 0.0175(13) 0.0205(14) 0.0276(14) -0.0005(12) -0.0029(11) -0.0008(11)
C43 0.0220(14) 0.0260(15) 0.0333(16) 0.0023(13) -0.0101(12) 0.0045(12)
C44 0.0327(16) 0.0186(14) 0.0288(15) 0.0016(12) -0.0074(12) 0.0070(12)
C45 0.0267(15) 0.0169(14) 0.0266(14) 0.0005(12) -0.0034(12) -0.0027(11)
C46 0.0167(13) 0.0189(13) 0.0196(13) -0.0029(11) -0.0014(10) -0.0007(10)
C51 0.0153(12) 0.0110(12) 0.0150(12) 0.0004(10) 0.0002(9) 0.0041(9)
C52 0.0176(13) 0.0194(13) 0.0150(12) -0.0001(11) 0.0014(10) 0.0001(10)
C53 0.0167(13) 0.0192(13) 0.0230(13) -0.0038(11) -0.0019(10) -0.0031(10)
C54 0.0224(14) 0.0182(14) 0.0173(12) -0.0047(11) -0.0070(10) 0.0034(11)
C55 0.0243(14) 0.0195(14) 0.0133(12) -0.0010(11) -0.0006(10) 0.0026(11)
C56 0.0187(13) 0.0163(13) 0.0161(12) -0.0009(11) -0.0001(10) -0.0011(10)
C61 0.0177(13) 0.0175(13) 0.0067(10) 0.0002(10) -0.0017(9) 0.0010(10)
C62 0.0219(13) 0.0201(14) 0.0136(12) -0.0004(11) -0.0052(10) -0.0002(11)
C63 0.0395(17) 0.0194(14) 0.0166(13) 0.0019(12) -0.0076(12) -0.0068(12)
C64 0.053(2) 0.0161(14) 0.0149(13) -0.0011(12) -0.0063(12) 0.0075(13)
C65 0.0362(16) 0.0293(16) 0.0140(12) -0.0029(12) -0.0043(11) 0.0173(13)
C66 0.0214(14) 0.0234(14) 0.0132(12) -0.0021(11) -0.0022(10) 0.0028(11)
O1S 0.0379(13) 0.0570(16) 0.0387(13) -0.0098(12) 0.0056(10) -0.0029(11)
C1S 0.056(3) 0.115(4) 0.044(2) -0.007(3) -0.0164(19) -0.018(3)
C2S 0.085(3) 0.086(3) 0.052(3) 0.030(2) 0.024(2) 0.026(3)
C3S 0.070(3) 0.084(3) 0.081(3) 0.020(3) 0.039(3) 0.030(3)
C4S 0.082(4) 0.095(4) 0.093(4) -0.037(3) -0.031(3) 0.036(3)

loop_
_atom_type_symbol
_atom_type_description
_atom_type_scat_dispersion_real
_atom_type_scat_dispersion_imag
_atom_type_scat_source
C C 0.0033 0.0016 'International Tables Vol C Tables 4.2.6.8 and 6.1.1.4'
H H 0.0000 0.0000 'International Tables Vol C Tables 4.2.6.8 and 6.1.1.4'
O O 0.0106 0.0060 'International Tables Vol C Tables 4.2.6.8 and 6.1.1.4'
B B 0.0013 0.0007 'International Tables Vol C Tables 4.2.6.8 and 6.1.1.4'
P P 0.1023 0.0942 'International Tables Vol C Tables 4.2.6.8 and 6.1.1.4'
Fe Fe 0.3463 0.8444 'International Tables Vol C Tables 4.2.6.8 and 6.1.1.4'

loop_
_geom_angle_atom_site_label_1
_geom_angle_atom_site_label_2
_geom_angle_atom_site_label_3
_geom_angle
C4 Fe1 C3 101.33(14)
C4 Fe1 C2 86.84(14)
C3 Fe1 C2 109.85(14)
C4 Fe1 C1 85.67(13)
C3 Fe1 C1 108.59(13)
C2 Fe1 C1 141.56(13)
C4 Fe1 P1 159.86(11)
C3 Fe1 P1 98.26(9)
C2 Fe1 P1 82.10(9)
C1 Fe1 P1 92.56(8)
P3 P1 P2 97.75(3)
P3 P1 Fe1 116.25(3)
P2 P1 Fe1 111.30(3)
C5 P2 C11 111.54(11)
C5 P2 C21 106.84(11)
C11 P2 C21 104.51(11)
C5 P2 P1 114.30(8)
C11 P2 P1 112.51(8)
C21 P2 P1 106.33(8)
C31 P3 C6 109.49(11)
C31 P3 C41 105.38(11)
C6 P3 C41 109.38(11)
C31 P3 P1 104.10(9)
C6 P3 P1 113.98(8)
C41 P3 P1 113.96(8)
O1 C1 Fe1 175.0(2)
O2 C2 Fe1 178.0(3)
O3 C3 Fe1 175.3(3)
O4 C4 Fe1 177.2(3)
C61 B1 C51 108.76(19)
C61 B1 C5 113.1(2)
C51 B1 C5 107.79(19)
C61 B1 C6 111.8(2)
C51 B1 C6 107.27(19)
C5 B1 C6 107.96(19)
B1 C5 P2 117.49(16)
B1 C5 H5A 107.9
P2 C5 H5A 107.9
B1 C5 H5B 107.9
P2 C5 H5B 107.9
H5A C5 H5B 107.2
B1 C6 P3 119.97(16)
B1 C6 H6A 107.3
P3 C6 H6A 107.3
B1 C6 H6B 107.3
P3 C6 H6B 107.3
H6A C6 H6B 106.9
C16 C11 C12 118.9(2)
C16 C11 P2 121.90(19)
C12 C11 P2 119.10(18)
C13 C12 C11 120.3(2)
C13 C12 H12A 119.9
C11 C12 H12A 119.9
C12 C13 C14 120.3(2)
C12 C13 H13A 119.9
C14 C13 H13A 119.9
C15 C14 C13 120.0(2)
C15 C14 H14A 120.0
C13 C14 H14A 120.0
C14 C15 C16 120.3(2)
C14 C15 H15A 119.9
C16 C15 H15A 119.9
C15 C16 C11 120.3(2)
C15 C16 H16A 119.8
C11 C16 H16A 119.8
C26 C21 C22 119.7(2)
C26 C21 P2 123.37(18)
C22 C21 P2 116.62(19)
C23 C22 C21 119.9(2)
C23 C22 H22A 120.0
C21 C22 H22A 120.0
C22 C23 C24 120.0(2)
C22 C23 H23A 120.0
C24 C23 H23A 120.0
C25 C24 C23 120.1(2)
C25 C24 H24A 120.0
C23 C24 H24A 120.0
C24 C25 C26 120.4(2)
C24 C25 H25A 119.8
C26 C25 H25A 119.8
C21 C26 C25 119.8(2)
C21 C26 H26A 120.1
C25 C26 H26A 120.1
C36 C31 C32 118.9(2)
C36 C31 P3 122.66(19)
C32 C31 P3 118.31(19)
C33 C32 C31 120.3(2)
C33 C32 H32A 119.8
C31 C32 H32A 119.8
C34 C33 C32 120.2(3)
C34 C33 H33A 119.9
C32 C33 H33A 119.9
C33 C34 C35 120.1(3)
C33 C34 H34A 120.0
C35 C34 H34A 120.0
C34 C35 C36 120.1(3)
C34 C35 H35A 120.0
C36 C35 H35A 120.0
C35 C36 C31 120.3(2)
C35 C36 H36A 119.8
C31 C36 H36A 119.8
C46 C41 C42 119.0(2)
C46 C41 P3 120.68(19)
C42 C41 P3 120.25(19)
C43 C42 C41 119.8(2)
C43 C42 H42A 120.1
C41 C42 H42A 120.1
C42 C43 C44 120.5(2)
C42 C43 H43A 119.8
C44 C43 H43A 119.8
C45 C44 C43 119.9(3)
C45 C44 H44A 120.1
C43 C44 H44A 120.1
C46 C45 C44 119.9(2)
C46 C45 H45A 120.1
C44 C45 H45A 120.1
C45 C46 C41 121.0(2)
C45 C46 H46A 119.5
C41 C46 H46A 119.5
C52 C51 C56 115.1(2)
C52 C51 B1 124.5(2)
C56 C51 B1 120.4(2)
C53 C52 C51 123.0(2)
C53 C52 H52A 118.5
C51 C52 H52A 118.5
C54 C53 C52 120.0(2)
C54 C53 H53A 120.0
C52 C53 H53A 120.0
C53 C54 C55 119.3(2)
C53 C54 H54A 120.4
C55 C54 H54A 120.4
C56 C55 C54 119.9(2)
C56 C55 H55A 120.1
C54 C55 H55A 120.1
C55 C56 C51 122.8(2)
C55 C56 H56A 118.6
C51 C56 H56A 118.6
C62 C61 C66 115.3(2)
C62 C61 B1 124.5(2)
C66 C61 B1 120.2(2)
C63 C62 C61 122.9(3)
C63 C62 H62A 118.6
C61 C62 H62A 118.6
C64 C63 C62 120.2(3)
C64 C63 H63A 119.9
C62 C63 H63A 119.9
C63 C64 C65 118.9(3)
C63 C64 H64A 120.5
C65 C64 H64A 120.5
C64 C65 C66 120.4(3)
C64 C65 H65A 119.8
C66 C65 H65A 119.8
C65 C66 C61 122.3(3)
C65 C66 H66A 118.9
C61 C66 H66A 118.9
C2S O1S C3S 115.2(3)
C2S C1S H37 109.5
C2S C1S H40 109.5
H37 C1S H40 109.5
C2S C1S H41 109.5
H37 C1S H41 109.5
H40 C1S H41 109.5
O1S C2S C1S 114.4(3)
O1S C2S H2S1 108.7
C1S C2S H2S1 108.7
O1S C2S H2S2 108.7
C1S C2S H2S2 108.7
H2S1 C2S H2S2 107.6
O1S C3S C4S 112.6(4)
O1S C3S H3S1 109.1
C4S C3S H3S1 109.1
O1S C3S H3S2 109.1
C4S C3S H3S2 109.1
H3S1 C3S H3S2 107.8
C3S C4S H4S1 109.5
C3S C4S H4S2 109.5
H4S1 C4S H4S2 109.5
C3S C4S H4S3 109.5
H4S1 C4S H4S3 109.5
H4S2 C4S H4S3 109.5

loop_
_geom_bond_atom_site_label_1
_geom_bond_atom_site_label_2
_geom_bond_distance
Fe1 C4 1.767(3)
Fe1 C3 1.784(3)
Fe1 C2 1.788(3)
Fe1 C1 1.804(3)
Fe1 P1 2.2999(8)
P1 P3 2.1822(9)
P1 P2 2.1826(10)
P2 C5 1.791(2)
P2 C11 1.806(2)
P2 C21 1.810(2)
P3 C31 1.809(3)
P3 C6 1.811(2)
P3 C41 1.813(3)
O1 C1 1.151(3)
O2 C2 1.152(4)
O3 C3 1.152(3)
O4 C4 1.156(4)
B1 C61 1.633(4)
B1 C51 1.635(4)
B1 C5 1.663(3)
B1 C6 1.674(4)
C5 H5A 0.9900
C5 H5B 0.9900
C6 H6A 0.9900
C6 H6B 0.9900
C11 C16 1.392(4)
C11 C12 1.405(3)
C12 C13 1.378(3)
C12 H12A 0.9500
C13 C14 1.385(4)
C13 H13A 0.9500
C14 C15 1.381(4)
C14 H14A 0.9500
C15 C16 1.386(4)
C15 H15A 0.9500
C16 H16A 0.9500
C21 C26 1.385(3)
C21 C22 1.403(3)
C22 C23 1.382(4)
C22 H22A 0.9500
C23 C24 1.390(4)
C23 H23A 0.9500
C24 C25 1.376(4)
C24 H24A 0.9500
C25 C26 1.392(3)
C25 H25A 0.9500
C26 H26A 0.9500
C31 C36 1.393(4)
C31 C32 1.398(3)
C32 C33 1.382(4)
C32 H32A 0.9500
C33 C34 1.381(4)
C33 H33A 0.9500
C34 C35 1.383(4)
C34 H34A 0.9500
C35 C36 1.386(4)
C35 H35A 0.9500
C36 H36A 0.9500
C41 C46 1.390(3)
C41 C42 1.401(3)
C42 C43 1.386(4)
C42 H42A 0.9500
C43 C44 1.388(4)
C43 H43A 0.9500
C44 C45 1.383(4)
C44 H44A 0.9500
C45 C46 1.382(4)
C45 H45A 0.9500
C46 H46A 0.9500
C51 C52 1.402(3)
C51 C56 1.407(3)
C52 C53 1.391(3)
C52 H52A 0.9500
C53 C54 1.381(4)
C53 H53A 0.9500
C54 C55 1.391(4)
C54 H54A 0.9500
C55 C56 1.388(3)
C55 H55A 0.9500
C56 H56A 0.9500
C61 C62 1.395(3)
C61 C66 1.403(3)
C62 C63 1.394(4)
C62 H62A 0.9500
C63 C64 1.373(4)
C63 H63A 0.9500
C64 C65 1.386(4)
C64 H64A 0.9500
C65 C66 1.392(4)
C65 H65A 0.9500
C66 H66A 0.9500
O1S C2S 1.380(4)
O1S C3S 1.411(5)
C1S C2S 1.455(6)
C1S H37 0.9800
C1S H40 0.9800
C1S H41 0.9800
C2S H2S1 0.9900
C2S H2S2 0.9900
C3S C4S 1.446(6)
C3S H3S1 0.9900
C3S H3S2 0.9900
C4S H4S1 0.9800
C4S H4S2 0.9800
C4S H4S3 0.9800

loop_
_geom_torsion_atom_site_label_1
_geom_torsion_atom_site_label_2
_geom_torsion_atom_site_label_3
_geom_torsion_atom_site_label_4
_geom_torsion
C4 Fe1 P1 P3 -138.2(3)
C3 Fe1 P1 P3 55.38(10)
C2 Fe1 P1 P3 164.42(10)
C1 Fe1 P1 P3 -53.82(9)
C4 Fe1 P1 P2 -27.5(3)
C3 Fe1 P1 P2 166.09(10)
C2 Fe1 P1 P2 -84.87(10)
C1 Fe1 P1 P2 56.88(9)
P3 P1 P2 C5 -27.01(9)
Fe1 P1 P2 C5 -149.16(9)
P3 P1 P2 C11 101.54(9)
Fe1 P1 P2 C11 -20.61(10)
P3 P1 P2 C21 -144.62(8)
Fe1 P1 P2 C21 93.23(8)
P2 P1 P3 C31 163.34(8)
Fe1 P1 P3 C31 -78.24(9)
P2 P1 P3 C6 44.12(10)
Fe1 P1 P3 C6 162.53(9)
P2 P1 P3 C41 -82.39(9)
Fe1 P1 P3 C41 36.02(10)
C4 Fe1 C1 O1 -19(3)
C3 Fe1 C1 O1 81(3)
C2 Fe1 C1 O1 -99(3)
P1 Fe1 C1 O1 -179(100)
C4 Fe1 C2 O2 33(10)
C3 Fe1 C2 O2 -68(10)
C1 Fe1 C2 O2 112(10)
P1 Fe1 C2 O2 -164(95)
C4 Fe1 C3 O3 -13(3)
C2 Fe1 C3 O3 78(3)
C1 Fe1 C3 O3 -102(3)
P1 Fe1 C3 O3 162(3)
C3 Fe1 C4 O4 -174(7)
C2 Fe1 C4 O4 76(7)
C1 Fe1 C4 O4 -66(7)
P1 Fe1 C4 O4 19(7)
C61 B1 C5 P2 -51.4(3)
C51 B1 C5 P2 -171.60(16)
C6 B1 C5 P2 72.8(2)
C11 P2 C5 B1 -156.48(17)
C21 P2 C5 B1 89.89(19)
P1 P2 C5 B1 -27.4(2)
C61 B1 C6 P3 74.2(2)
C51 B1 C6 P3 -166.67(16)
C5 B1 C6 P3 -50.8(2)
C31 P3 C6 B1 -126.02(19)
C41 P3 C6 B1 118.97(19)
P1 P3 C6 B1 -9.9(2)
C5 P2 C11 C16 25.5(2)
C21 P2 C11 C16 140.5(2)
P1 P2 C11 C16 -104.5(2)
C5 P2 C11 C12 -158.85(19)
C21 P2 C11 C12 -43.8(2)
P1 P2 C11 C12 71.2(2)
C16 C11 C12 C13 0.0(4)
P2 C11 C12 C13 -175.79(19)
C11 C12 C13 C14 -0.1(4)
C12 C13 C14 C15 -0.3(4)
C13 C14 C15 C16 0.7(4)
C14 C15 C16 C11 -0.8(4)
C12 C11 C16 C15 0.4(4)
P2 C11 C16 C15 176.14(19)
C5 P2 C21 C26 -99.6(2)
C11 P2 C21 C26 142.0(2)
P1 P2 C21 C26 22.8(2)
C5 P2 C21 C22 73.5(2)
C11 P2 C21 C22 -44.8(2)
P1 P2 C21 C22 -164.01(16)
C26 C21 C22 C23 -0.6(4)
P2 C21 C22 C23 -174.04(19)
C21 C22 C23 C24 0.0(4)
C22 C23 C24 C25 0.4(4)
C23 C24 C25 C26 -0.2(4)
C22 C21 C26 C25 0.8(4)
P2 C21 C26 C25 173.78(18)
C24 C25 C26 C21 -0.4(4)
C6 P3 C31 C36 108.9(2)
C41 P3 C31 C36 -133.6(2)
P1 P3 C31 C36 -13.3(2)
C6 P3 C31 C32 -67.7(2)
C41 P3 C31 C32 49.9(2)
P1 P3 C31 C32 170.08(18)
C36 C31 C32 C33 1.8(4)
P3 C31 C32 C33 178.5(2)
C31 C32 C33 C34 -0.6(4)
C32 C33 C34 C35 -0.3(4)
C33 C34 C35 C36 0.1(4)
C34 C35 C36 C31 1.1(4)
C32 C31 C36 C35 -2.0(4)
P3 C31 C36 C35 -178.5(2)
C31 P3 C41 C46 -151.1(2)
C6 P3 C41 C46 -33.4(2)
P1 P3 C41 C46 95.4(2)
C31 P3 C41 C42 32.3(2)
C6 P3 C41 C42 150.0(2)
P1 P3 C41 C42 -81.2(2)
C46 C41 C42 C43 -0.1(4)
P3 C41 C42 C43 176.5(2)
C41 C42 C43 C44 -0.9(4)
C42 C43 C44 C45 1.3(4)
C43 C44 C45 C46 -0.7(4)
C44 C45 C46 C41 -0.3(4)
C42 C41 C46 C45 0.7(4)
P3 C41 C46 C45 -175.9(2)
C61 B1 C51 C52 -119.5(2)
C5 B1 C51 C52 3.4(3)
C6 B1 C51 C52 119.4(2)
C61 B1 C51 C56 58.3(3)
C5 B1 C51 C56 -178.7(2)
C6 B1 C51 C56 -62.7(3)
C56 C51 C52 C53 -0.8(4)
B1 C51 C52 C53 177.2(2)
C51 C52 C53 C54 0.5(4)
C52 C53 C54 C55 0.0(4)
C53 C54 C55 C56 -0.2(4)
C54 C55 C56 C51 -0.1(4)
C52 C51 C56 C55 0.6(4)
B1 C51 C56 C55 -177.5(2)
C51 B1 C61 C62 -123.4(2)
C5 B1 C61 C62 117.0(2)
C6 B1 C61 C62 -5.1(3)
C51 B1 C61 C66 55.6(3)
C5 B1 C61 C66 -64.1(3)
C6 B1 C61 C66 173.9(2)
C66 C61 C62 C63 2.6(3)
B1 C61 C62 C63 -178.4(2)
C61 C62 C63 C64 -0.8(4)
C62 C63 C64 C65 -1.4(4)
C63 C64 C65 C66 1.6(4)
C64 C65 C66 C61 0.3(4)
C62 C61 C66 C65 -2.3(3)
B1 C61 C66 C65 178.6(2)
C3S O1S C2S C1S 177.6(4)
C2S O1S C3S C4S -171.6(4)
